data_7134686
loop_
_publ_author_name
'Wang, Zhen'
'Yang, Yuxuan'
'Fang, Luohan'
'Xie, Yangbin'
'Ma, Wenming'
'Zhang, Yahui'
'Sun, Chun-Lin'
'Zhang, Baoxin'
'Zhang, Xiaoxiang'
'Pan, Xiaobo'

_publ_section_title
;
 Efficient UV-matchable light-converting agent based on a space-conjugated
 di-triarylboron structure.
;
_journal_issue 60
_journal_name_full 'Chemical communications (Cambridge, England)'
_journal_page_first 11255
_journal_page_last 11258
_journal_paper_doi 10.1039/d5cc02044a
_journal_volume 61
_journal_year 2025
_chemical_formula_moiety '2(C H Cl3), C54 H54 B2 F2'
_chemical_formula_sum 'C56 H56 B2 Cl6 F2'
_chemical_formula_weight 1001.32
_space_group_crystal_system triclinic
_space_group_IT_number 2
_space_group_name_Hall '-P 1'
_space_group_name_H-M_alt 'P -1'
_atom_sites_solution_hydrogens geom
_atom_sites_solution_primary dual
_audit_block_doi 10.5517/ccdc.csd.cc2lvgxv
_audit_creation_date 2024-03-01
_audit_creation_method
;
Olex2 1.5
(compiled 2022.04.07 svn.rca3783a0 for OlexSys, GUI svn.r6498)
;
_audit_update_record
;
2024-12-09 deposited with the CCDC.	2025-06-10 downloaded from the CCDC.
;
_cell_angle_alpha 64.065(5)
_cell_angle_beta 78.326(4)
_cell_angle_gamma 88.076(4)
_cell_formula_units_Z 1
_cell_length_a 8.5609(4)
_cell_length_b 12.6510(6)
_cell_length_c 13.4008(7)
_cell_measurement_reflns_used 7339
_cell_measurement_temperature 149.99(10)
_cell_measurement_theta_max 30.6570
_cell_measurement_theta_min 1.7800
_cell_volume 1275.71(12)
_computing_cell_refinement 'CrysAlisPro 1.171.42.93a (Rigaku OD, 2023)'
_computing_data_collection 'CrysAlisPro 1.171.42.93a (Rigaku OD, 2023)'
_computing_data_reduction 'CrysAlisPro 1.171.42.93a (Rigaku OD, 2023)'
_computing_molecular_graphics 'Olex2 1.5 (Dolomanov et al., 2009)'
_computing_publication_material 'Olex2 1.5 (Dolomanov et al., 2009)'
_computing_structure_refinement 'SHELXL 2013/2 (Sheldrick, 2015)'
_computing_structure_solution 'SHELXT 2014/5 (Sheldrick, 2014)'
_diffrn_ambient_environment N~2~
_diffrn_ambient_temperature 149.99(10)
_diffrn_detector 'Hybrid Pixel Array Detector'
_diffrn_detector_area_resol_mean 10.0000
_diffrn_detector_type HyPix
_diffrn_measured_fraction_theta_full 1.000
_diffrn_measured_fraction_theta_max 0.792
_diffrn_measurement_details
;
List of Runs (angles in degrees, time in seconds):

  # Type    Start    End  Width  t~exp~   \w     \q     \k     \f   Frames
#--------------------------------------------------------------------------
  1  \w    -17.00  28.00   0.50    1.53    --    3.89 -99.00 -30.00   90
  2  \w    -77.00 -16.00   0.50    1.53    --   -6.24 -57.00   0.00  122
  3  \w    -67.00   7.00   0.50    1.53    --   -6.24 -57.00  90.00  148
  4  \w     -5.00  21.00   0.50    1.53    --    3.89 -99.00 150.00   52
  5  \w     -4.00  59.00   0.50    1.53    --   -6.24  57.00  30.00  126
  6  \w    -75.00   6.00   0.50    1.53    --   -6.24 -37.00-150.00  162
;
_diffrn_measurement_device 'four-circle diffractometer'
_diffrn_measurement_device_type 'XtaLAB Synergy R, DW system, HyPix'
_diffrn_measurement_method '\w scans'
_diffrn_orient_matrix_type 'CrysAlisPro convention (1999,Acta A55,543-557)'
_diffrn_orient_matrix_UB_11 0.0434040000
_diffrn_orient_matrix_UB_12 0.0125183000
_diffrn_orient_matrix_UB_13 -0.0553577000
_diffrn_orient_matrix_UB_21 -0.0204293000
_diffrn_orient_matrix_UB_22 0.0594960000
_diffrn_orient_matrix_UB_23 -0.0193959000
_diffrn_orient_matrix_UB_31 0.0698884000
_diffrn_orient_matrix_UB_32 0.0143413000
_diffrn_orient_matrix_UB_33 0.0134687000
_diffrn_radiation_monochromator mirror
_diffrn_radiation_probe x-ray
_diffrn_radiation_type 'Mo K\a'
_diffrn_radiation_wavelength 0.71073
_diffrn_reflns_av_R_equivalents 0.0632
_diffrn_reflns_av_unetI/netI 0.0719
_diffrn_reflns_Laue_measured_fraction_full 1.000
_diffrn_reflns_Laue_measured_fraction_max 0.792
_diffrn_reflns_limit_h_max 10
_diffrn_reflns_limit_h_min -12
_diffrn_reflns_limit_k_max 17
_diffrn_reflns_limit_k_min -15
_diffrn_reflns_limit_l_max 17
_diffrn_reflns_limit_l_min -17
_diffrn_reflns_number 15415
_diffrn_reflns_point_group_measured_fraction_full 1.000
_diffrn_reflns_point_group_measured_fraction_max 0.792
_diffrn_reflns_theta_full 25.242
_diffrn_reflns_theta_max 30.894
_diffrn_reflns_theta_min 1.728
_diffrn_source 'Rotating-anode X-ray tube'
_diffrn_source_type 'Rigaku (Mo) X-ray Source'
_exptl_absorpt_coefficient_mu 0.381
_exptl_absorpt_correction_T_max 1.00000
_exptl_absorpt_correction_T_min 0.45455
_exptl_absorpt_correction_type multi-scan
_exptl_absorpt_process_details
;
CrysAlisPro 1.171.42.93a (Rigaku Oxford Diffraction, 2023)
Empirical absorption correction using spherical harmonics,
implemented in SCALE3 ABSPACK scaling algorithm.
;
_exptl_crystal_colour 'clear light colourless'
_exptl_crystal_colour_lustre clear
_exptl_crystal_colour_modifier light
_exptl_crystal_colour_primary colourless
_exptl_crystal_density_diffrn 1.303
_exptl_crystal_description plate
_exptl_crystal_F_000 522
_exptl_crystal_size_max 0.3
_exptl_crystal_size_mid 0.2
_exptl_crystal_size_min 0.1
_refine_diff_density_max 1.572
_refine_diff_density_min -1.066
_refine_diff_density_rms 0.138
_refine_ls_extinction_method none
_refine_ls_goodness_of_fit_ref 1.246
_refine_ls_hydrogen_treatment constr
_refine_ls_matrix_type full
_refine_ls_number_parameters 322
_refine_ls_number_reflns 6389
_refine_ls_number_restraints 2
_refine_ls_restrained_S_all 1.250
_refine_ls_R_factor_all 0.1337
_refine_ls_R_factor_gt 0.1046
_refine_ls_shift/su_max 0.000
_refine_ls_shift/su_mean 0.000
_refine_ls_structure_factor_coef Fsqd
_refine_ls_weighting_details
;
 w=1/[\s^2^(Fo^2^)+(0.2000P)^2^]
 where P=(Fo^2^+2Fc^2^)/3
;
_refine_ls_weighting_scheme calc
_refine_ls_wR_factor_gt 0.3064
_refine_ls_wR_factor_ref 0.3350
_reflns_Friedel_coverage 0.000
_reflns_number_gt 4330
_reflns_number_total 6389
_reflns_threshold_expression 'I > 2\s(I)'
_cod_data_source_file d5cc02044a2.cif
_cod_data_source_block wz_bf2_auto
_cod_depositor_comments 'Adding full bibliography for 7134685--7134687.cif.'
_cod_database_code 7134686
_shelxl_version_number 2013-2
_shelx_space_group_comment
;
The symmetry employed for this shelxl refinement is uniquely defined
by the following loop, which should always be used as a source of
symmetry information in preference to the above space-group names.
They are only intended as comments.
;
_shelx_estimated_absorpt_t_max 0.963
_shelx_estimated_absorpt_t_min 0.894
_olex2_refinement_description
;
1. Fixed Uiso
 At 1.2 times of:
  All C(H) groups
 At 1.5 times of:
  All C(H,H,H) groups
2. Restrained distances
 Cl11-C00X \\sim Cl02-C00X
 with sigma of 0.02
 Cl03-C00X \\sim Cl1-C00X
 with sigma of 0.02
3. Others
 Fixed Sof: Cl02(0.5) Cl03(0.5) Cl1(0.5) Cl11(0.5)
4.a Ternary CH refined with riding coordinates:
 C00X(H00Z)
4.b Aromatic/amide H refined with riding coordinates:
 C008(H008), C00C(H00C), C00E(H00E), C00F(H00F), C00I(H00I), C00J(H00J),
 C00L(H00L), C00M(H00M), C00Q(H00Q)
4.c Idealised Me refined as rotating group:
 C00P(H00A,H00B,H00D), C00R(H00G,H00H,H00K), C00S(H00N,H00O,H00P), C00T(H00R,
 H00S,H00T), C00U(H00U,H00V,H00W), C00V(H00X,H00Y,H)
;
_olex2_submission_special_instructions 'No special instructions were received'
_oxdiff_exptl_absorpt_empirical_details
;
Empirical correction (ABSPACK) includes:
- Absorption correction using spherical harmonics
- Frame scaling
;
_oxdiff_exptl_absorpt_empirical_full_max 1.888
_oxdiff_exptl_absorpt_empirical_full_min 0.433

loop_
_space_group_symop_operation_xyz
'x, y, z'
'-x, -y, -z'

loop_
_atom_site_label
_atom_site_type_symbol
_atom_site_fract_x
_atom_site_fract_y
_atom_site_fract_z
_atom_site_U_iso_or_equiv
_atom_site_adp_type
_atom_site_occupancy
_atom_site_site_symmetry_order
_atom_site_calc_flag
_atom_site_refinement_flags_posn
_atom_site_refinement_flags_adp
_atom_site_refinement_flags_occupancy
_atom_site_disorder_assembly
_atom_site_disorder_group
Cl01 Cl 0.37976(18) 0.95263(13) 0.92302(11) 0.0760(5) Uani 1 1 d . . . . .
Cl02 Cl 0.4113(11) 0.7518(7) 1.1303(8) 0.177(5) Uani 0.5 1 d D . P B .
Cl03 Cl 0.6701(6) 0.8360(7) 0.9281(5) 0.083(2) Uani 0.5 1 d D . P B .
F004 F 0.6823(2) 0.47751(19) 0.58555(16) 0.0392(5) Uani 1 1 d . . . . .
C005 C 0.7723(3) 0.5921(2) 0.7293(2) 0.0233(6) Uani 1 1 d . . . . .
C006 C 0.9418(3) 0.5088(2) 0.6035(2) 0.0234(6) Uani 1 1 d . . . . .
C007 C 0.8846(3) 0.5143(2) 0.7137(2) 0.0240(6) Uani 1 1 d . . . . .
C008 C 0.7299(4) 0.5849(3) 0.8396(2) 0.0295(6) Uani 1 1 d . . . . .
H008 H 0.6526 0.6353 0.8533 0.035 Uiso 1 1 calc R U . . .
C009 C 0.9338(3) 0.7925(3) 0.4658(2) 0.0277(6) Uani 1 1 d . . . . .
C00A C 0.7712(3) 0.7491(2) 0.5049(2) 0.0248(6) Uani 1 1 d . . . . .
C00B C 0.8418(3) 0.4906(2) 0.5432(2) 0.0253(6) Uani 1 1 d . . . . .
C00C C 0.8934(3) 0.4821(3) 0.4431(2) 0.0253(6) Uani 1 1 d . . . . .
H00C H 0.8179 0.4702 0.4053 0.030 Uiso 1 1 calc R U . . .
C00D C 0.5244(3) 0.7289(2) 0.6804(2) 0.0251(6) Uani 1 1 d . . . . .
C00E C 0.9504(4) 0.4340(3) 0.8050(2) 0.0292(6) Uani 1 1 d . . . . .
H00E H 1.0256 0.3815 0.7933 0.035 Uiso 1 1 calc R U . . .
C00F C 0.2438(3) 0.6871(3) 0.7731(2) 0.0282(6) Uani 1 1 d . . . . .
H00F H 0.1535 0.6324 0.8101 0.034 Uiso 1 1 calc R U . . .
C00G C 0.3903(3) 0.6487(2) 0.7390(2) 0.0259(6) Uani 1 1 d . . . . .
C00H C 0.6846(4) 0.7560(3) 0.4235(2) 0.0295(6) Uani 1 1 d . . . . .
C00I C 1.0042(4) 0.8360(3) 0.3503(3) 0.0347(7) Uani 1 1 d . . . . .
H00I H 1.1131 0.8647 0.3252 0.042 Uiso 1 1 calc R U . . .
C00J C 0.3587(4) 0.8823(3) 0.6994(2) 0.0323(7) Uani 1 1 d . . . . .
H00J H 0.3486 0.9619 0.6868 0.039 Uiso 1 1 calc R U . . .
C00K C 0.5069(4) 0.8478(3) 0.6619(2) 0.0287(6) Uani 1 1 d . . . . .
C00L C 0.7594(4) 0.7972(3) 0.3103(2) 0.0327(7) Uani 1 1 d . . . . .
H00L H 0.7000 0.7976 0.2574 0.039 Uiso 1 1 calc R U . . .
C00M C 0.7958(4) 0.5079(3) 0.9285(2) 0.0353(7) Uani 1 1 d . . . . .
H00M H 0.7659 0.5072 1.0010 0.042 Uiso 1 1 calc R U . . .
C00N C 0.2266(4) 0.8040(3) 0.7541(2) 0.0303(7) Uani 1 1 d . . . . .
C00O C 0.9198(4) 0.8382(3) 0.2719(2) 0.0357(7) Uani 1 1 d . . . . .
C00P C 0.3978(4) 0.5195(3) 0.7654(3) 0.0329(7) Uani 1 1 d . . . . .
H00A H 0.4223 0.5116 0.6944 0.049 Uiso 1 1 calc R U . . .
H00B H 0.2945 0.4779 0.8105 0.049 Uiso 1 1 calc R U . . .
H00D H 0.4814 0.4854 0.8085 0.049 Uiso 1 1 calc R U . . .
C00Q C 0.9063(4) 0.4314(3) 0.9110(2) 0.0342(7) Uani 1 1 d . . . . .
H00Q H 0.9513 0.3775 0.9719 0.041 Uiso 1 1 calc R U . . .
C00R C 1.0340(4) 0.8005(3) 0.5437(3) 0.0371(7) Uani 1 1 d . . . . .
H00G H 1.0332 0.8803 0.5384 0.056 Uiso 1 1 calc R U . . .
H00H H 1.1441 0.7827 0.5210 0.056 Uiso 1 1 calc R U . . .
H00K H 0.9896 0.7437 0.6221 0.056 Uiso 1 1 calc R U . . .
C00S C 0.6472(4) 0.9375(3) 0.6070(3) 0.0387(8) Uani 1 1 d . . . . .
H00N H 0.7284 0.9127 0.6536 0.058 Uiso 1 1 calc R U . . .
H00O H 0.6113 1.0142 0.6005 0.058 Uiso 1 1 calc R U . . .
H00P H 0.6930 0.9438 0.5313 0.058 Uiso 1 1 calc R U . . .
C00T C 0.5082(4) 0.7178(3) 0.4537(3) 0.0380(8) Uani 1 1 d . . . . .
H00R H 0.4897 0.6379 0.5158 0.057 Uiso 1 1 calc R U . . .
H00S H 0.4758 0.7189 0.3873 0.057 Uiso 1 1 calc R U . . .
H00T H 0.4454 0.7721 0.4776 0.057 Uiso 1 1 calc R U . . .
C00U C 0.0656(4) 0.8428(4) 0.7937(3) 0.0437(8) Uani 1 1 d . . . . .
H00U H -0.0189 0.7847 0.8075 0.066 Uiso 1 1 calc R U . . .
H00V H 0.0465 0.9196 0.7351 0.066 Uiso 1 1 calc R U . . .
H00W H 0.0654 0.8493 0.8640 0.066 Uiso 1 1 calc R U . . .
C00V C 0.9994(5) 0.8847(4) 0.1471(3) 0.0503(10) Uani 1 1 d . . . . .
H00X H 1.0238 0.9698 0.1150 0.075 Uiso 1 1 calc R U . . .
H00Y H 0.9271 0.8690 0.1064 0.075 Uiso 1 1 calc R U . . .
H H 1.0986 0.8454 0.1396 0.075 Uiso 1 1 calc R U . . .
B00W B 0.6911(4) 0.6895(3) 0.6359(2) 0.0229(6) Uani 1 1 d . . . . .
C00X C 0.4602(7) 0.8162(6) 0.9846(7) 0.0869(19) Uani 1 1 d D . . . .
H00Z H 0.4146 0.7628 0.9590 0.104 Uiso 1 1 calc R U . A 2
Cl1 Cl 0.6782(8) 0.8078(8) 0.9703(7) 0.123(3) Uani 0.5 1 d D . P B 1
Cl11 Cl 0.4071(5) 0.7588(4) 1.1388(3) 0.0704(12) Uani 0.5 1 d D . P B 1

loop_
_atom_site_aniso_label
_atom_site_aniso_U_11
_atom_site_aniso_U_22
_atom_site_aniso_U_33
_atom_site_aniso_U_23
_atom_site_aniso_U_13
_atom_site_aniso_U_12
Cl01 0.0943(10) 0.0744(9) 0.0671(8) -0.0375(7) -0.0209(7) 0.0210(7)
Cl02 0.105(5) 0.044(3) 0.287(10) -0.011(4) 0.019(5) -0.008(3)
Cl03 0.0405(16) 0.136(6) 0.120(4) -0.102(4) -0.012(2) 0.022(2)
F004 0.0275(9) 0.0507(12) 0.0424(10) -0.0272(9) 0.0029(8) -0.0022(8)
C005 0.0250(13) 0.0226(13) 0.0193(12) -0.0086(10) 0.0004(10) -0.0020(10)
C006 0.0255(13) 0.0200(12) 0.0229(12) -0.0095(10) -0.0005(10) 0.0003(10)
C007 0.0256(13) 0.0227(13) 0.0216(12) -0.0096(10) 0.0000(10) -0.0027(10)
C008 0.0320(15) 0.0328(15) 0.0229(13) -0.0142(11) 0.0003(11) 0.0029(12)
C009 0.0291(14) 0.0200(13) 0.0259(13) -0.0054(10) 0.0005(11) 0.0014(11)
C00A 0.0278(14) 0.0180(12) 0.0231(12) -0.0065(10) 0.0007(10) 0.0003(10)
C00B 0.0219(13) 0.0221(13) 0.0293(13) -0.0116(11) 0.0007(10) 0.0008(10)
C00C 0.0213(13) 0.0280(14) 0.0294(14) -0.0155(11) -0.0046(10) 0.0015(10)
C00D 0.0305(14) 0.0203(13) 0.0204(12) -0.0074(10) -0.0004(10) 0.0021(11)
C00E 0.0309(14) 0.0254(14) 0.0286(14) -0.0103(11) -0.0048(11) 0.0044(11)
C00F 0.0283(14) 0.0274(14) 0.0251(13) -0.0101(11) -0.0012(11) 0.0049(11)
C00G 0.0311(14) 0.0208(13) 0.0216(12) -0.0074(10) -0.0015(10) 0.0029(11)
C00H 0.0361(15) 0.0231(13) 0.0228(13) -0.0059(11) -0.0024(11) 0.0016(12)
C00I 0.0317(15) 0.0241(14) 0.0321(15) -0.0037(12) 0.0081(12) -0.0012(12)
C00J 0.0435(17) 0.0223(14) 0.0307(14) -0.0123(11) -0.0065(13) 0.0092(12)
C00K 0.0367(16) 0.0214(13) 0.0255(13) -0.0093(11) -0.0036(11) 0.0017(11)
C00L 0.0435(17) 0.0287(15) 0.0226(13) -0.0089(11) -0.0062(12) 0.0069(13)
C00M 0.0419(17) 0.0411(18) 0.0193(13) -0.0122(12) -0.0015(12) 0.0025(14)
C00N 0.0334(15) 0.0289(15) 0.0282(14) -0.0136(11) -0.0042(11) 0.0097(12)
C00O 0.0469(18) 0.0255(15) 0.0197(13) -0.0018(11) 0.0049(12) 0.0052(13)
C00P 0.0308(15) 0.0224(14) 0.0368(15) -0.0105(12) 0.0058(12) 0.0002(11)
C00Q 0.0369(16) 0.0349(17) 0.0220(13) -0.0050(12) -0.0051(12) 0.0014(13)
C00R 0.0306(15) 0.0326(16) 0.0393(17) -0.0100(13) -0.0008(13) -0.0065(13)
C00S 0.0432(18) 0.0232(14) 0.0446(17) -0.0145(13) 0.0013(14) -0.0034(13)
C00T 0.0364(17) 0.0439(19) 0.0301(15) -0.0114(14) -0.0100(13) -0.0041(14)
C00U 0.0372(18) 0.044(2) 0.052(2) -0.0259(17) -0.0054(15) 0.0185(15)
C00V 0.067(2) 0.041(2) 0.0228(15) -0.0046(13) 0.0108(15) 0.0050(17)
B00W 0.0263(14) 0.0196(13) 0.0208(13) -0.0089(11) -0.0003(11) -0.0020(11)
C00X 0.061(3) 0.069(4) 0.158(6) -0.076(4) -0.023(3) 0.022(3)
Cl1 0.088(4) 0.074(3) 0.176(7) -0.059(4) 0.048(4) 0.003(2)
Cl11 0.0427(18) 0.044(2) 0.087(2) 0.0062(16) -0.0169(17) 0.0105(15)

loop_
_atom_type_symbol
_atom_type_description
_atom_type_scat_dispersion_real
_atom_type_scat_dispersion_imag
_atom_type_scat_source
C C 0.0033 0.0016 'International Tables Vol C Tables 4.2.6.8 and 6.1.1.4'
H H 0.0000 0.0000 'International Tables Vol C Tables 4.2.6.8 and 6.1.1.4'
B B 0.0013 0.0007 'International Tables Vol C Tables 4.2.6.8 and 6.1.1.4'
Cl Cl 0.1484 0.1585 'International Tables Vol C Tables 4.2.6.8 and 6.1.1.4'
F F 0.0171 0.0103 'International Tables Vol C Tables 4.2.6.8 and 6.1.1.4'

loop_
_geom_angle_atom_site_label_1
_geom_angle_atom_site_label_2
_geom_angle_atom_site_label_3
_geom_angle
_geom_angle_site_symmetry_1
_geom_angle_site_symmetry_3
_geom_angle_publ_flag
Cl1 Cl03 C00X 87.7(13) . . ?
C007 C005 C008 116.4(2) . . ?
C007 C005 B00W 127.2(2) . . ?
C008 C005 B00W 116.3(2) . . ?
C00B C006 C007 123.7(2) . . ?
C00B C006 C00C 115.8(2) . 2_766 ?
C00C C006 C007 120.5(2) 2_766 . ?
C005 C007 C006 123.7(2) . . ?
C005 C007 C00E 120.8(3) . . ?
C00E C007 C006 115.5(3) . . ?
C005 C008 H008 118.5 . . ?
C00M C008 C005 122.9(3) . . ?
C00M C008 H008 118.5 . . ?
C00A C009 C00R 122.4(3) . . ?
C00I C009 C00A 119.9(3) . . ?
C00I C009 C00R 117.6(3) . . ?
C009 C00A B00W 121.5(3) . . ?
C00H C00A C009 117.8(2) . . ?
C00H C00A B00W 120.7(2) . . ?
F004 C00B C006 118.5(2) . . ?
F004 C00B C00C 117.2(2) . . ?
C00C C00B C006 124.2(3) . . ?
C006 C00C H00C 120.0 2_766 . ?
C00B C00C C006 120.1(3) . 2_766 ?
C00B C00C H00C 120.0 . . ?
C00G C00D C00K 118.1(3) . . ?
C00G C00D B00W 121.7(2) . . ?
C00K C00D B00W 120.2(2) . . ?
C007 C00E H00E 119.7 . . ?
C00Q C00E C007 120.5(3) . . ?
C00Q C00E H00E 119.7 . . ?
C00G C00F H00F 119.2 . . ?
C00G C00F C00N 121.5(3) . . ?
C00N C00F H00F 119.2 . . ?
C00D C00G C00P 122.1(3) . . ?
C00F C00G C00D 120.3(3) . . ?
C00F C00G C00P 117.6(3) . . ?
C00A C00H C00T 122.9(3) . . ?
C00L C00H C00A 120.6(3) . . ?
C00L C00H C00T 116.5(3) . . ?
C009 C00I H00I 119.1 . . ?
C00O C00I C009 121.8(3) . . ?
C00O C00I H00I 119.1 . . ?
C00K C00J H00J 119.1 . . ?
C00N C00J H00J 119.1 . . ?
C00N C00J C00K 121.8(3) . . ?
C00D C00K C00S 121.5(3) . . ?
C00J C00K C00D 119.8(3) . . ?
C00J C00K C00S 118.6(3) . . ?
C00H C00L H00L 119.2 . . ?
C00H C00L C00O 121.6(3) . . ?
C00O C00L H00L 119.2 . . ?
C008 C00M H00M 120.2 . . ?
C008 C00M C00Q 119.5(3) . . ?
C00Q C00M H00M 120.2 . . ?
C00F C00N C00U 120.3(3) . . ?
C00J C00N C00F 118.4(3) . . ?
C00J C00N C00U 121.4(3) . . ?
C00I C00O C00L 118.2(3) . . ?
C00I C00O C00V 120.8(3) . . ?
C00L C00O C00V 120.9(3) . . ?
C00G C00P H00A 109.5 . . ?
C00G C00P H00B 109.5 . . ?
C00G C00P H00D 109.5 . . ?
H00A C00P H00B 109.5 . . ?
H00A C00P H00D 109.5 . . ?
H00B C00P H00D 109.5 . . ?
C00E C00Q C00M 119.8(3) . . ?
C00E C00Q H00Q 120.1 . . ?
C00M C00Q H00Q 120.1 . . ?
C009 C00R H00G 109.5 . . ?
C009 C00R H00H 109.5 . . ?
C009 C00R H00K 109.5 . . ?
H00G C00R H00H 109.5 . . ?
H00G C00R H00K 109.5 . . ?
H00H C00R H00K 109.5 . . ?
C00K C00S H00N 109.5 . . ?
C00K C00S H00O 109.5 . . ?
C00K C00S H00P 109.5 . . ?
H00N C00S H00O 109.5 . . ?
H00N C00S H00P 109.5 . . ?
H00O C00S H00P 109.5 . . ?
C00H C00T H00R 109.5 . . ?
C00H C00T H00S 109.5 . . ?
C00H C00T H00T 109.5 . . ?
H00R C00T H00S 109.5 . . ?
H00R C00T H00T 109.5 . . ?
H00S C00T H00T 109.5 . . ?
C00N C00U H00U 109.5 . . ?
C00N C00U H00V 109.5 . . ?
C00N C00U H00W 109.5 . . ?
H00U C00U H00V 109.5 . . ?
H00U C00U H00W 109.5 . . ?
H00V C00U H00W 109.5 . . ?
C00O C00V H00X 109.5 . . ?
C00O C00V H00Y 109.5 . . ?
C00O C00V H 109.5 . . ?
H00X C00V H00Y 109.5 . . ?
H00X C00V H 109.5 . . ?
H00Y C00V H 109.5 . . ?
C005 B00W C00A 123.2(2) . . ?
C00D B00W C005 116.4(2) . . ?
C00D B00W C00A 120.4(2) . . ?
Cl01 C00X Cl03 107.6(4) . . ?
Cl01 C00X H00Z 107.4 . . ?
Cl01 C00X Cl1 119.7(5) . . ?
Cl01 C00X Cl11 109.2(3) . . ?
Cl02 C00X Cl01 113.0(4) . . ?
Cl02 C00X Cl03 113.7(5) . . ?
Cl02 C00X H00Z 107.4 . . ?
Cl02 C00X Cl1 97.0(5) . . ?
Cl02 C00X Cl11 4.3(5) . . ?
Cl03 C00X H00Z 107.4 . . ?
Cl03 C00X Cl1 17.0(4) . . ?
Cl03 C00X Cl11 114.0(4) . . ?
Cl11 C00X Cl1 97.7(4) . . ?
Cl03 Cl1 C00X 75.4(12) . . ?

loop_
_geom_bond_atom_site_label_1
_geom_bond_atom_site_label_2
_geom_bond_distance
_geom_bond_site_symmetry_2
_geom_bond_publ_flag
Cl01 C00X 1.743(6) . ?
Cl02 C00X 1.718(12) . ?
Cl03 C00X 1.783(7) . ?
Cl03 Cl1 0.538(12) . ?
F004 C00B 1.354(3) . ?
C005 C007 1.404(4) . ?
C005 C008 1.412(4) . ?
C005 B00W 1.585(4) . ?
C006 C007 1.490(4) . ?
C006 C00B 1.377(4) . ?
C006 C00C 1.409(4) 2_766 ?
C007 C00E 1.414(4) . ?
C008 H008 0.9500 . ?
C008 C00M 1.380(4) . ?
C009 C00A 1.420(4) . ?
C009 C00I 1.400(4) . ?
C009 C00R 1.516(5) . ?
C00A C00H 1.410(4) . ?
C00A B00W 1.585(4) . ?
C00B C00C 1.374(4) . ?
C00C C006 1.409(4) 2_766 ?
C00C H00C 0.9500 . ?
C00D C00G 1.408(4) . ?
C00D C00K 1.421(4) . ?
C00D B00W 1.584(4) . ?
C00E H00E 0.9500 . ?
C00E C00Q 1.379(4) . ?
C00F H00F 0.9500 . ?
C00F C00G 1.392(4) . ?
C00F C00N 1.395(4) . ?
C00G C00P 1.516(4) . ?
C00H C00L 1.387(4) . ?
C00H C00T 1.519(4) . ?
C00I H00I 0.9500 . ?
C00I C00O 1.381(5) . ?
C00J H00J 0.9500 . ?
C00J C00K 1.396(4) . ?
C00J C00N 1.379(5) . ?
C00K C00S 1.508(4) . ?
C00L H00L 0.9500 . ?
C00L C00O 1.395(5) . ?
C00M H00M 0.9500 . ?
C00M C00Q 1.391(5) . ?
C00N C00U 1.519(4) . ?
C00O C00V 1.521(4) . ?
C00P H00A 0.9800 . ?
C00P H00B 0.9800 . ?
C00P H00D 0.9800 . ?
C00Q H00Q 0.9500 . ?
C00R H00G 0.9800 . ?
C00R H00H 0.9800 . ?
C00R H00K 0.9800 . ?
C00S H00N 0.9800 . ?
C00S H00O 0.9800 . ?
C00S H00P 0.9800 . ?
C00T H00R 0.9800 . ?
C00T H00S 0.9800 . ?
C00T H00T 0.9800 . ?
C00U H00U 0.9800 . ?
C00U H00V 0.9800 . ?
C00U H00W 0.9800 . ?
C00V H00X 0.9800 . ?
C00V H00Y 0.9800 . ?
C00V H 0.9800 . ?
C00X H00Z 1.0000 . ?
C00X Cl1 1.841(9) . ?
C00X Cl11 1.825(9) . ?

loop_
_geom_torsion_atom_site_label_1
_geom_torsion_atom_site_label_2
_geom_torsion_atom_site_label_3
_geom_torsion_atom_site_label_4
_geom_torsion
_geom_torsion_site_symmetry_1
_geom_torsion_site_symmetry_2
_geom_torsion_site_symmetry_3
_geom_torsion_site_symmetry_4
_geom_torsion_publ_flag
Cl01 C00X Cl1 Cl03 -47.3(17) . . . . ?
Cl02 C00X Cl1 Cl03 -168.8(16) . . . . ?
F004 C00B C00C C006 -178.0(3) . . . 2_766 ?
C005 C007 C00E C00Q -0.6(4) . . . . ?
C005 C008 C00M C00Q -1.5(5) . . . . ?
C006 C007 C00E C00Q 179.9(3) . . . . ?
C006 C00B C00C C006 0.6(5) . . . 2_766 ?
C007 C005 C008 C00M 1.2(5) . . . . ?
C007 C005 B00W C00A -25.6(4) . . . . ?
C007 C005 B00W C00D 156.3(3) . . . . ?
C007 C006 C00B F004 0.4(4) . . . . ?
C007 C006 C00B C00C -178.1(3) . . . . ?
C007 C00E C00Q C00M 0.3(5) . . . . ?
C008 C005 C007 C006 179.4(3) . . . . ?
C008 C005 C007 C00E -0.2(4) . . . . ?
C008 C005 B00W C00A 152.6(3) . . . . ?
C008 C005 B00W C00D -25.5(4) . . . . ?
C008 C00M C00Q C00E 0.8(5) . . . . ?
C009 C00A C00H C00L 3.8(4) . . . . ?
C009 C00A C00H C00T -177.1(3) . . . . ?
C009 C00A B00W C005 -47.0(4) . . . . ?
C009 C00A B00W C00D 131.0(3) . . . . ?
C009 C00I C00O C00L 0.9(5) . . . . ?
C009 C00I C00O C00V -179.4(3) . . . . ?
C00A C009 C00I C00O 0.0(5) . . . . ?
C00A C00H C00L C00O -3.0(5) . . . . ?
C00B C006 C007 C005 -55.7(4) . . . . ?
C00B C006 C007 C00E 123.9(3) . . . . ?
C00C C006 C007 C005 126.9(3) 2_766 . . . ?
C00C C006 C007 C00E -53.6(4) 2_766 . . . ?
C00C C006 C00B F004 178.0(3) 2_766 . . . ?
C00C C006 C00B C00C -0.6(5) 2_766 . . . ?
C00G C00D C00K C00J -1.5(4) . . . . ?
C00G C00D C00K C00S 175.7(3) . . . . ?
C00G C00D B00W C005 -61.1(4) . . . . ?
C00G C00D B00W C00A 120.8(3) . . . . ?
C00G C00F C00N C00J 0.6(4) . . . . ?
C00G C00F C00N C00U -179.2(3) . . . . ?
C00H C00A B00W C005 130.1(3) . . . . ?
C00H C00A B00W C00D -51.9(4) . . . . ?
C00H C00L C00O C00I 0.6(5) . . . . ?
C00H C00L C00O C00V -179.1(3) . . . . ?
C00I C009 C00A C00H -2.4(4) . . . . ?
C00I C009 C00A B00W 174.8(3) . . . . ?
C00K C00D C00G C00F 2.8(4) . . . . ?
C00K C00D C00G C00P -178.5(3) . . . . ?
C00K C00D B00W C005 118.7(3) . . . . ?
C00K C00D B00W C00A -59.5(4) . . . . ?
C00K C00J C00N C00F 0.7(4) . . . . ?
C00K C00J C00N C00U -179.5(3) . . . . ?
C00N C00F C00G C00D -2.3(4) . . . . ?
C00N C00F C00G C00P 178.8(3) . . . . ?
C00N C00J C00K C00D -0.2(4) . . . . ?
C00N C00J C00K C00S -177.5(3) . . . . ?
C00R C009 C00A C00H 174.0(3) . . . . ?
C00R C009 C00A B00W -8.8(4) . . . . ?
C00R C009 C00I C00O -176.5(3) . . . . ?
C00T C00H C00L C00O 177.9(3) . . . . ?
B00W C005 C007 C006 -2.4(4) . . . . ?
B00W C005 C007 C00E 178.1(3) . . . . ?
B00W C005 C008 C00M -177.2(3) . . . . ?
B00W C00A C00H C00L -173.4(3) . . . . ?
B00W C00A C00H C00T 5.6(4) . . . . ?
B00W C00D C00G C00F -177.5(3) . . . . ?
B00W C00D C00G C00P 1.3(4) . . . . ?
B00W C00D C00K C00J 178.7(3) . . . . ?
B00W C00D C00K C00S -4.0(4) . . . . ?
Cl1 Cl03 C00X Cl01 138.0(16) . . . . ?
Cl1 Cl03 C00X Cl02 12.1(17) . . . . ?
Cl1 Cl03 C00X Cl11 16.8(17) . . . . ?
Cl11 C00X Cl1 Cl03 -164.5(15) . . . . ?
